data_7711319
loop_
_publ_author_name
'Meng, Lingyi'
'Deng, Yi-Fei'
'Liu, Jianxun'
'Liu, Yan Jun'
'Zhang, Yuan-Zhu'

_publ_section_title
;
 Tuning the electron transfer events in a series of cyanide-bridged
 [Fe2Co2] squares according to different electron donors
;
_journal_name_full 'Dalton Transactions'
_journal_paper_doi 10.1039/D2DT02416K
_journal_year 2022
_chemical_formula_moiety 'C84 H92 B2 Co2 Fe2 N26 O4, 2(Cl O4)'
_chemical_formula_sum 'C84 H92 B2 Cl2 Co2 Fe2 N26 O12'
_chemical_formula_weight 1979.91
_space_group_crystal_system triclinic
_space_group_IT_number 2
_space_group_name_Hall '-P 1'
_space_group_name_H-M_alt 'P -1'
_atom_sites_solution_hydrogens mixed
_atom_sites_solution_primary iterative
_audit_creation_date 2022-09-05
_audit_creation_method
;
Olex2 1.3
(compiled 2020.11.12 svn.r5f609507 for OlexSys, GUI svn.r6408)
;
_audit_update_record
;
2022-09-05 deposited with the CCDC.	2022-09-20 downloaded from the CCDC.
;
_cell_angle_alpha 82.594(13)
_cell_angle_beta 74.147(14)
_cell_angle_gamma 80.292(14)
_cell_formula_units_Z 1
_cell_length_a 12.331(6)
_cell_length_b 14.352(6)
_cell_length_c 15.960(6)
_cell_measurement_reflns_used 9860
_cell_measurement_temperature 280.11
_cell_measurement_theta_max 25.742
_cell_measurement_theta_min 2.470
_cell_volume 2668(2)
_computing_cell_refinement 'SAINT V8.38A (?, 2016)'
_computing_data_reduction 'SAINT V8.38A (?, 2016)'
_computing_molecular_graphics 'Olex2 1.3 (Dolomanov et al., 2009)'
_computing_publication_material 'Olex2 1.3 (Dolomanov et al., 2009)'
_computing_structure_refinement 'SHELXL 2019/2 (Sheldrick, 2015)'
_computing_structure_solution 'olex2.solve 1.3 (Bourhis et al., 2015)'
_diffrn_ambient_temperature 280.11
_diffrn_measured_fraction_theta_full 0.985
_diffrn_measured_fraction_theta_max 0.985
_diffrn_measurement_device_type 'Bruker APEX-II CCD'
_diffrn_measurement_method '\f and \w scans'
_diffrn_radiation_type MoK\a
_diffrn_radiation_wavelength 0.71073
_diffrn_reflns_av_R_equivalents 0.0604
_diffrn_reflns_av_unetI/netI 0.0815
_diffrn_reflns_Laue_measured_fraction_full 0.985
_diffrn_reflns_Laue_measured_fraction_max 0.985
_diffrn_reflns_limit_h_max 14
_diffrn_reflns_limit_h_min -14
_diffrn_reflns_limit_k_max 17
_diffrn_reflns_limit_k_min -16
_diffrn_reflns_limit_l_max 18
_diffrn_reflns_limit_l_min -17
_diffrn_reflns_number 20066
_diffrn_reflns_point_group_measured_fraction_full 0.985
_diffrn_reflns_point_group_measured_fraction_max 0.985
_diffrn_reflns_theta_full 25.000
_diffrn_reflns_theta_max 25.000
_diffrn_reflns_theta_min 2.408
_diffrn_standards_number 0
_exptl_absorpt_coefficient_mu 0.686
_exptl_absorpt_correction_T_max 0.7453
_exptl_absorpt_correction_T_min 0.4977
_exptl_absorpt_correction_type multi-scan
_exptl_absorpt_process_details
'SADABS-2016/2 (Bruker,2016/2) was used for absorption correction. wR2(int) was 0.1197 before and 0.0810 after correction. The Ratio of minimum to maximum transmission is 0.6678. The \l/2 correction factor is Not present.'
_exptl_crystal_colour 'dull reddish red'
_exptl_crystal_colour_lustre dull
_exptl_crystal_colour_modifier reddish
_exptl_crystal_colour_primary red
_exptl_crystal_density_diffrn 1.232
_exptl_crystal_description block
_exptl_crystal_F_000 1024
_exptl_crystal_size_max 0.5
_exptl_crystal_size_mid 0.4
_exptl_crystal_size_min 0.3
_refine_diff_density_max 1.245
_refine_diff_density_min -0.665
_refine_diff_density_rms 0.100
_refine_ls_extinction_method none
_refine_ls_goodness_of_fit_ref 1.077
_refine_ls_hydrogen_treatment mixed
_refine_ls_matrix_type full
_refine_ls_number_parameters 600
_refine_ls_number_reflns 9258
_refine_ls_number_restraints 41
_refine_ls_restrained_S_all 1.109
_refine_ls_R_factor_all 0.1367
_refine_ls_R_factor_gt 0.0942
_refine_ls_shift/su_max 0.000
_refine_ls_shift/su_mean 0.000
_refine_ls_structure_factor_coef Fsqd
_refine_ls_weighting_details 'w=1/[\s^2^(Fo^2^)+(0.1365P)^2^+7.1670P] where P=(Fo^2^+2Fc^2^)/3'
_refine_ls_weighting_scheme calc
_refine_ls_wR_factor_gt 0.2445
_refine_ls_wR_factor_ref 0.2984
_reflns_Friedel_coverage 0.000
_reflns_number_gt 5698
_reflns_number_total 9258
_reflns_threshold_expression 'I > 2\s(I)'
_cod_data_source_file d2dt02416k2.cif
_cod_data_source_block 280k1
_cod_database_code 7711319
_shelx_shelxl_version_number 2019/2
_shelx_space_group_comment
;
The symmetry employed for this shelxl refinement is uniquely defined
by the following loop, which should always be used as a source of
symmetry information in preference to the above space-group names.
They are only intended as comments.
;
_shelx_estimated_absorpt_t_max 0.821
_shelx_estimated_absorpt_t_min 0.726
_olex2_refinement_description
;
1. Fixed Uiso
 At 1.2 times of:
  All C(H) groups, All C(H,H) groups
 At 1.5 times of:
  All C(H,H,H) groups, All O(H) groups
2. Restrained distances
 B1-H1
 1.1 with sigma of 0.02
 H28B-H1A
 2 with sigma of 0.02
 H2-H2_$1
 2.2 with sigma of 0.02
 H2-H38
 2.1 with sigma of 0.02
3. Rigid bond restraints
 O2, C40
 with sigma for 1-2 distances of 0.01 and sigma for 1-3 distances of 0.01
4. Uiso/Uaniso restraints and constraints
O2 \\sim C40: within 2A with sigma of 0.01 and sigma for terminal atoms of 0.02
within 2A
O5 \\sim Cl1 \\sim O3 \\sim O4 \\sim O6: within 2A with sigma of 0.01 and sigma
for terminal atoms of 0.02 within 2A
Uanis(O2) \\sim Ueq: with sigma of 0.01 and sigma for terminal atoms of 0.02
5.a Secondary CH2 refined with riding coordinates:
 C28(H28A,H28B), C40(H40A,H40B)
5.b Aromatic/amide H refined with riding coordinates:
 C38(H38), C30(H30), C19(H19), C11(H11), C6(H6), C42(H42), C31(H31), C29(H29),
 C26(H26), C16(H16), C23(H23), C41(H41), C20(H20), C35(H35), C32(H32)
5.c Idealised Me refined as rotating group:
 C4(H4A,H4B,H4C), C14(H14A,H14B,H14C), C9(H9A,H9B,H9C), C13(H13A,H13B,H13C),
 C22(H22A,H22B,H22C), C8(H8A,H8B,H8C), C18(H18A,H18B,H18C), C34(H34A,H34B,H34C)
5.d Idealised tetrahedral OH refined as rotating group:
 O1(H1A), O2(H2)
;
_smtbx_masks_void_probe_radius 1.2
_smtbx_masks_void_truncation_radius 1.2
_olex2_submission_special_instructions 'No special instructions were received'

loop_
_space_group_symop_operation_xyz
'x, y, z'
'-x, -y, -z'

loop_
_atom_site_label
_atom_site_type_symbol
_atom_site_fract_x
_atom_site_fract_y
_atom_site_fract_z
_atom_site_U_iso_or_equiv
_atom_site_adp_type
_atom_site_occupancy
_atom_site_site_symmetry_order
_atom_site_calc_flag
_atom_site_refinement_flags_posn
_atom_site_refinement_flags_adp
_atom_site_refinement_flags_occupancy
_atom_site_disorder_assembly
_atom_site_disorder_group
Co1 Co 0.49886(8) 0.61272(6) 0.29138(5) 0.0526(3) Uani 1 1 d . . . . .
Fe1 Fe 0.63007(8) 0.27679(6) 0.40237(6) 0.0516(3) Uani 1 1 d . . . . .
Cl1 Cl 0.1934(3) 1.2870(2) 0.07162(19) 0.1049(8) Uani 1 1 d . U . . .
N4 N 0.4763(5) 0.2600(4) 0.3940(3) 0.0552(13) Uani 1 1 d . . . . .
N6 N 0.6565(5) 0.1367(4) 0.4328(3) 0.0569(14) Uani 1 1 d . . . . .
N7 N 0.6239(5) 0.0796(3) 0.3837(3) 0.0597(14) Uani 1 1 d . . . . .
N8 N 0.6985(5) 0.2551(4) 0.2751(3) 0.0592(14) Uani 1 1 d . . . . .
N2 N 0.5500(5) 0.3250(4) 0.5924(4) 0.0608(14) Uani 1 1 d . . . . .
N12 N 0.6461(6) 0.6796(4) 0.2448(4) 0.0670(16) Uani 1 1 d . . . . .
N10 N 0.5279(5) 0.5341(4) 0.1803(4) 0.0614(15) Uani 1 1 d . . . . .
N1 N 0.5736(5) 0.4887(4) 0.3485(3) 0.0583(14) Uani 1 1 d . . . . .
N5 N 0.4713(5) 0.1940(4) 0.3391(4) 0.0607(15) Uani 1 1 d . . . . .
N11 N 0.3437(5) 0.5595(4) 0.3128(4) 0.0605(14) Uani 1 1 d . . . . .
N13 N 0.4417(6) 0.7396(4) 0.2223(4) 0.0642(15) Uani 1 1 d . . . . .
N9 N 0.6692(6) 0.1808(4) 0.2432(4) 0.0686(17) Uani 1 1 d . . . . .
C2 C 0.5756(6) 0.3045(4) 0.5214(4) 0.0510(15) Uani 1 1 d . . . . .
C1 C 0.5990(6) 0.4100(4) 0.3706(4) 0.0505(15) Uani 1 1 d . . . . .
C24 C 0.4463(7) 0.4802(5) 0.1850(4) 0.0631(18) Uani 1 1 d . . . . .
C36 C 0.6349(7) 0.7627(5) 0.1943(4) 0.066(2) Uani 1 1 d . . . . .
N3 N 0.8598(7) 0.3092(6) 0.4269(5) 0.086(2) Uani 1 1 d . . . . .
C5 C 0.3690(7) 0.3031(5) 0.4240(5) 0.069(2) Uani 1 1 d . . . . .
C37 C 0.5192(8) 0.7977(5) 0.1863(4) 0.069(2) Uani 1 1 d . . . . .
C3 C 0.7754(7) 0.2951(5) 0.4159(4) 0.0632(18) Uani 1 1 d . . . . .
C25 C 0.3400(7) 0.5026(5) 0.2519(5) 0.0610(17) Uani 1 1 d . . . . .
C15 C 0.7777(7) 0.2920(5) 0.2097(4) 0.0630(18) Uani 1 1 d . . . . .
C4 C 0.3363(7) 0.3750(5) 0.4894(6) 0.076(2) Uani 1 1 d . . . . .
H4A H 0.342216 0.344550 0.545457 0.115 Uiso 1 1 calc R U . . .
H4B H 0.259292 0.404356 0.493379 0.115 Uiso 1 1 calc R U . . .
H4C H 0.386295 0.422520 0.471408 0.115 Uiso 1 1 calc R U . . .
C10 C 0.6941(7) 0.0793(5) 0.4958(5) 0.0654(19) Uani 1 1 d . . . . .
C12 C 0.6400(7) -0.0117(5) 0.4166(5) 0.068(2) Uani 1 1 d . . . . .
C38 C 0.4883(10) 0.8864(6) 0.1441(5) 0.083(3) Uani 1 1 d . . . . .
H38 H 0.543598 0.925837 0.120150 0.099 Uiso 1 1 calc DR U . . .
C14 C 0.8355(7) 0.3748(6) 0.2152(5) 0.077(2) Uani 1 1 d . . . . .
H14A H 0.778988 0.426629 0.237267 0.116 Uiso 1 1 calc R U . . .
H14B H 0.879861 0.394192 0.158118 0.116 Uiso 1 1 calc R U . . .
H14C H 0.884403 0.356198 0.253869 0.116 Uiso 1 1 calc R U . . .
C30 C 0.2484(7) 0.5812(5) 0.3760(5) 0.071(2) Uani 1 1 d . . . . .
H30 H 0.251105 0.618788 0.418506 0.085 Uiso 1 1 calc R U . . .
C7 C 0.3641(8) 0.1968(6) 0.3348(5) 0.074(2) Uani 1 1 d . . . . .
C9 C 0.7357(8) 0.1138(6) 0.5647(5) 0.079(2) Uani 1 1 d . . . . .
H9A H 0.794324 0.152491 0.537241 0.119 Uiso 1 1 calc R U . . .
H9B H 0.765881 0.060426 0.598365 0.119 Uiso 1 1 calc R U . . .
H9C H 0.673643 0.150598 0.602400 0.119 Uiso 1 1 calc R U . . .
C19 C 0.6243(8) 0.5233(6) 0.1163(5) 0.076(2) Uani 1 1 d . . . . .
H19 H 0.679578 0.561598 0.112365 0.091 Uiso 1 1 calc R U . . .
C11 C 0.6837(8) -0.0130(5) 0.4869(5) 0.078(2) Uani 1 1 d . . . . .
H11 H 0.702880 -0.066395 0.522353 0.094 Uiso 1 1 calc R U . . .
C6 C 0.2971(8) 0.2643(6) 0.3872(6) 0.082(2) Uani 1 1 d . . . . .
H6 H 0.218800 0.281253 0.396665 0.098 Uiso 1 1 calc R U . . .
C42 C 0.3344(8) 0.7671(6) 0.2159(5) 0.078(2) Uani 1 1 d . . . . .
H42 H 0.280094 0.726732 0.239845 0.093 Uiso 1 1 calc R U . . .
C31 C 0.7510(8) 0.6462(6) 0.2581(6) 0.082(2) Uani 1 1 d . . . . .
H31 H 0.759250 0.590903 0.294666 0.099 Uiso 1 1 calc R U . . .
C27 C 0.1391(8) 0.4936(6) 0.3189(6) 0.080(2) Uani 1 1 d . . . . .
C29 C 0.1471(8) 0.5504(6) 0.3807(6) 0.080(2) Uani 1 1 d . . . . .
H29 H 0.083318 0.567664 0.425637 0.096 Uiso 1 1 calc R U . . .
C26 C 0.2383(8) 0.4698(5) 0.2551(6) 0.080(2) Uani 1 1 d . . . . .
H26 H 0.237206 0.430874 0.213184 0.096 Uiso 1 1 calc R U . . .
C16 C 0.7995(8) 0.2408(5) 0.1354(5) 0.080(2) Uani 1 1 d . . . . .
H16 H 0.850262 0.251935 0.081337 0.096 Uiso 1 1 calc R U . . .
C21 C 0.5663(9) 0.3989(7) 0.0605(6) 0.086(3) Uani 1 1 d . . . . .
C23 C 0.4637(8) 0.4109(5) 0.1270(5) 0.078(2) Uani 1 1 d . . . . .
H23 H 0.407925 0.372753 0.132143 0.094 Uiso 1 1 calc R U . . .
C17 C 0.7301(8) 0.1714(5) 0.1598(4) 0.080(2) Uani 1 1 d . . . . .
C41 C 0.3022(10) 0.8559(7) 0.1736(6) 0.095(3) Uani 1 1 d . . . . .
H41 H 0.227217 0.873509 0.170481 0.114 Uiso 1 1 calc R U . . .
C13 C 0.6101(9) -0.0922(5) 0.3797(6) 0.094(3) Uani 1 1 d . . . . .
H13A H 0.595457 -0.143342 0.424456 0.141 Uiso 1 1 calc R U . . .
H13B H 0.672421 -0.113844 0.332248 0.141 Uiso 1 1 calc R U . . .
H13C H 0.543447 -0.070850 0.358665 0.141 Uiso 1 1 calc R U . . .
C39 C 0.3811(12) 0.9162(6) 0.1371(6) 0.095(3) Uani 1 1 d . . . . .
B1 B 0.5796(8) 0.1259(6) 0.3048(5) 0.063(2) Uani 1 1 d D . . . .
C20 C 0.6450(10) 0.4567(7) 0.0551(5) 0.094(3) Uani 1 1 d . . . . .
H20 H 0.712250 0.452096 0.010827 0.113 Uiso 1 1 calc R U . . .
C35 C 0.7280(10) 0.8088(7) 0.1529(6) 0.090(3) Uani 1 1 d . . . . .
H35 H 0.718990 0.864774 0.117426 0.108 Uiso 1 1 calc R U . . .
C22 C 0.5894(10) 0.3232(8) -0.0039(7) 0.121(4) Uani 1 1 d . . . . .
H22A H 0.533734 0.280437 0.016229 0.182 Uiso 1 1 calc R U . . .
H22B H 0.664086 0.288457 -0.008061 0.182 Uiso 1 1 calc R U . . .
H22C H 0.584854 0.353224 -0.060458 0.182 Uiso 1 1 calc R U . . .
O1 O -0.0538(9) 0.4906(8) 0.3737(8) 0.166(4) Uani 1 1 d . . . . .
H1A H -0.053743 0.462173 0.421636 0.249 Uiso 1 1 calc DR U . . .
C33 C 0.8340(11) 0.7715(9) 0.1645(7) 0.103(3) Uani 1 1 d . . . . .
C32 C 0.8441(9) 0.6904(8) 0.2201(7) 0.099(3) Uani 1 1 d . . . . .
H32 H 0.914008 0.666112 0.231496 0.119 Uiso 1 1 calc R U . . .
C28 C 0.0346(9) 0.4558(10) 0.3155(8) 0.115(4) Uani 1 1 d . . . . .
H28A H 0.021609 0.472006 0.257793 0.138 Uiso 1 1 calc R U . . .
H28B H 0.045856 0.387181 0.325831 0.138 Uiso 1 1 calc DR U . . .
C8 C 0.3326(10) 0.1361(7) 0.2773(7) 0.110(3) Uani 1 1 d . . . . .
H8A H 0.361593 0.070820 0.289699 0.165 Uiso 1 1 calc R U . . .
H8B H 0.364916 0.155692 0.217018 0.165 Uiso 1 1 calc R U . . .
H8C H 0.251247 0.142935 0.288448 0.165 Uiso 1 1 calc R U . . .
C18 C 0.7126(11) 0.0959(7) 0.1089(6) 0.114(4) Uani 1 1 d . . . . .
H18A H 0.725213 0.034691 0.139676 0.171 Uiso 1 1 calc R U . . .
H18B H 0.765303 0.097544 0.052155 0.171 Uiso 1 1 calc R U . . .
H18C H 0.636136 0.107503 0.102584 0.171 Uiso 1 1 calc R U . . .
O5 O 0.3096(9) 1.2590(9) 0.0355(8) 0.189(4) Uani 1 1 d . U . . .
C34 C 0.9418(13) 0.8222(13) 0.1146(10) 0.192(8) Uani 1 1 d . . . . .
H34A H 0.937261 0.843593 0.055953 0.288 Uiso 1 1 calc R U . . .
H34B H 1.010000 0.778021 0.112936 0.288 Uiso 1 1 calc R U . . .
H34C H 0.943289 0.875496 0.144699 0.288 Uiso 1 1 calc R U . . .
C40 C 0.3384(18) 1.0080(8) 0.0940(11) 0.175(6) Uani 1 1 d . U . . .
H40A H 0.322120 0.995993 0.040503 0.210 Uiso 1 1 calc R U . . .
H40B H 0.267544 1.034972 0.132213 0.210 Uiso 1 1 calc R U . . .
O3 O 0.1347(11) 1.2218(10) 0.0643(8) 0.212(5) Uani 1 1 d . U . . .
O4 O 0.1691(11) 1.3067(9) 0.1561(7) 0.200(4) Uani 1 1 d . U . . .
O6 O 0.1653(14) 1.3603(10) 0.0175(11) 0.260(7) Uani 1 1 d . U . . .
O2 O 0.4097(15) 1.0697(9) 0.0752(11) 0.262(7) Uani 1 1 d . U . . .
H2 H 0.474206 1.043204 0.054553 0.392 Uiso 1 1 calc DR U . . .
H1 H 0.555(5) 0.075(3) 0.271(3) 0.052(17) Uiso 1 1 d D . . . .

loop_
_atom_site_aniso_label
_atom_site_aniso_U_11
_atom_site_aniso_U_22
_atom_site_aniso_U_33
_atom_site_aniso_U_23
_atom_site_aniso_U_13
_atom_site_aniso_U_12
Co1 0.0789(7) 0.0408(5) 0.0412(5) -0.0035(3) -0.0142(4) -0.0183(4)
Fe1 0.0760(7) 0.0393(5) 0.0436(5) -0.0023(4) -0.0173(4) -0.0170(4)
Cl1 0.134(2) 0.0940(18) 0.0962(18) -0.0124(14) -0.0325(17) -0.0344(16)
N4 0.073(4) 0.045(3) 0.053(3) -0.001(2) -0.022(3) -0.017(3)
N6 0.085(4) 0.041(3) 0.045(3) -0.006(2) -0.016(3) -0.009(3)
N7 0.097(4) 0.034(3) 0.050(3) -0.003(2) -0.018(3) -0.015(3)
N8 0.090(4) 0.047(3) 0.048(3) -0.009(2) -0.023(3) -0.018(3)
N2 0.084(4) 0.058(3) 0.044(3) -0.004(2) -0.018(3) -0.020(3)
N12 0.085(4) 0.061(4) 0.056(3) -0.015(3) -0.009(3) -0.021(3)
N10 0.086(4) 0.054(3) 0.045(3) -0.001(2) -0.019(3) -0.010(3)
N1 0.088(4) 0.036(3) 0.050(3) -0.006(2) -0.011(3) -0.016(3)
N5 0.086(4) 0.052(3) 0.055(3) 0.000(2) -0.030(3) -0.025(3)
N11 0.084(4) 0.053(3) 0.050(3) -0.004(2) -0.017(3) -0.025(3)
N13 0.085(4) 0.052(3) 0.055(3) -0.006(3) -0.012(3) -0.018(3)
N9 0.113(5) 0.047(3) 0.053(3) -0.009(2) -0.023(3) -0.023(3)
C2 0.064(4) 0.039(3) 0.057(4) -0.003(3) -0.022(3) -0.017(3)
C1 0.073(4) 0.043(4) 0.037(3) -0.007(2) -0.006(3) -0.022(3)
C24 0.096(5) 0.051(4) 0.053(4) -0.008(3) -0.033(4) -0.015(4)
C36 0.100(6) 0.055(4) 0.049(4) -0.012(3) -0.013(4) -0.034(4)
N3 0.089(5) 0.107(6) 0.071(4) -0.002(4) -0.030(4) -0.032(4)
C5 0.087(6) 0.050(4) 0.066(4) 0.018(3) -0.020(4) -0.011(4)
C37 0.110(7) 0.058(4) 0.043(4) -0.013(3) -0.022(4) -0.020(4)
C3 0.086(5) 0.056(4) 0.050(4) -0.005(3) -0.017(4) -0.016(4)
C25 0.085(5) 0.047(4) 0.058(4) -0.005(3) -0.024(4) -0.017(3)
C15 0.086(5) 0.054(4) 0.051(4) -0.002(3) -0.016(4) -0.018(4)
C4 0.075(5) 0.064(5) 0.086(6) -0.004(4) -0.019(4) -0.001(4)
C10 0.096(6) 0.040(4) 0.062(4) 0.004(3) -0.026(4) -0.010(3)
C12 0.099(6) 0.038(3) 0.064(4) -0.005(3) -0.015(4) -0.012(3)
C38 0.146(9) 0.056(5) 0.053(4) 0.002(3) -0.031(5) -0.032(5)
C14 0.097(6) 0.076(5) 0.058(4) -0.004(4) -0.006(4) -0.031(4)
C30 0.087(6) 0.062(4) 0.065(5) -0.001(3) -0.017(4) -0.024(4)
C7 0.097(6) 0.065(5) 0.073(5) 0.013(4) -0.037(5) -0.033(4)
C9 0.108(6) 0.067(5) 0.070(5) 0.007(4) -0.044(5) -0.009(4)
C19 0.099(6) 0.081(5) 0.049(4) -0.009(4) -0.018(4) -0.020(4)
C11 0.122(7) 0.039(4) 0.065(5) 0.008(3) -0.024(5) 0.004(4)
C6 0.080(6) 0.073(5) 0.100(6) 0.025(5) -0.041(5) -0.026(4)
C42 0.097(7) 0.074(5) 0.064(5) -0.002(4) -0.026(4) -0.010(5)
C31 0.088(6) 0.080(6) 0.083(6) -0.014(4) -0.027(5) -0.008(5)
C27 0.106(7) 0.072(5) 0.075(5) 0.011(4) -0.038(5) -0.039(5)
C29 0.094(6) 0.075(5) 0.070(5) 0.006(4) -0.014(4) -0.028(5)
C26 0.115(7) 0.057(4) 0.085(6) -0.004(4) -0.042(5) -0.030(4)
C16 0.122(7) 0.063(5) 0.052(4) -0.011(3) -0.008(4) -0.021(5)
C21 0.111(7) 0.092(6) 0.069(5) -0.030(5) -0.051(5) 0.009(5)
C23 0.113(7) 0.061(5) 0.077(5) -0.020(4) -0.046(5) -0.007(4)
C17 0.143(8) 0.063(5) 0.040(4) -0.017(3) -0.022(4) -0.020(5)
C41 0.140(9) 0.080(6) 0.073(5) -0.020(5) -0.053(6) 0.014(6)
C13 0.161(9) 0.047(4) 0.078(5) -0.009(4) -0.026(6) -0.029(5)
C39 0.166(10) 0.060(5) 0.074(6) 0.002(4) -0.055(6) -0.020(6)
B1 0.097(6) 0.050(4) 0.053(4) -0.009(3) -0.027(4) -0.024(4)
C20 0.134(8) 0.099(7) 0.045(4) -0.015(4) -0.030(5) 0.012(6)
C35 0.130(8) 0.075(6) 0.071(5) -0.009(4) -0.013(5) -0.050(6)
C22 0.161(10) 0.116(8) 0.107(8) -0.061(7) -0.069(8) 0.023(7)
O1 0.155(9) 0.176(10) 0.181(10) -0.021(8) -0.045(8) -0.055(7)
C33 0.117(9) 0.119(9) 0.082(6) -0.019(6) -0.006(6) -0.064(7)
C32 0.079(6) 0.111(8) 0.115(8) -0.024(7) -0.023(6) -0.025(6)
C28 0.087(7) 0.154(11) 0.110(8) -0.018(8) -0.008(6) -0.058(7)
C8 0.141(9) 0.103(7) 0.119(8) -0.001(6) -0.074(7) -0.046(7)
C18 0.200(12) 0.080(6) 0.072(6) -0.022(5) -0.025(7) -0.051(7)
O5 0.137(8) 0.197(10) 0.216(10) -0.036(8) -0.001(7) -0.035(7)
C34 0.193(15) 0.26(2) 0.146(12) -0.030(12) 0.002(11) -0.171(15)
C40 0.327(17) 0.066(7) 0.166(11) -0.010(7) -0.138(12) -0.002(8)
O3 0.243(10) 0.232(11) 0.193(10) -0.053(8) -0.031(8) -0.138(9)
O4 0.225(10) 0.254(11) 0.143(8) -0.093(8) -0.047(7) -0.035(9)
O6 0.286(13) 0.177(10) 0.254(13) 0.065(10) -0.035(11) 0.019(10)
O2 0.319(14) 0.210(11) 0.252(12) 0.006(10) -0.083(11) -0.031(9)

loop_
_atom_type_symbol
_atom_type_description
_atom_type_scat_dispersion_real
_atom_type_scat_dispersion_imag
_atom_type_scat_source
C C 0.0033 0.0016 'International Tables Vol C Tables 4.2.6.8 and 6.1.1.4'
H H 0.0000 0.0000 'International Tables Vol C Tables 4.2.6.8 and 6.1.1.4'
B B 0.0013 0.0007 'International Tables Vol C Tables 4.2.6.8 and 6.1.1.4'
Cl Cl 0.1484 0.1585 'International Tables Vol C Tables 4.2.6.8 and 6.1.1.4'
Co Co 0.3494 0.9721 'International Tables Vol C Tables 4.2.6.8 and 6.1.1.4'
Fe Fe 0.3463 0.8444 'International Tables Vol C Tables 4.2.6.8 and 6.1.1.4'
N N 0.0061 0.0033 'International Tables Vol C Tables 4.2.6.8 and 6.1.1.4'
O O 0.0106 0.0060 'International Tables Vol C Tables 4.2.6.8 and 6.1.1.4'

loop_
_geom_angle_atom_site_label_1
_geom_angle_atom_site_label_2
_geom_angle_atom_site_label_3
_geom_angle
_geom_angle_site_symmetry_1
_geom_angle_site_symmetry_3
_geom_angle_publ_flag
N2 Co1 N12 93.3(2) 2_666 . ?
N2 Co1 N10 170.6(2) 2_666 . ?
N2 Co1 N1 91.9(2) 2_666 . ?
N2 Co1 N11 93.6(2) 2_666 . ?
N2 Co1 N13 92.0(2) 2_666 . ?
N12 Co1 N10 95.9(2) . . ?
N12 Co1 N13 76.9(3) . . ?
N1 Co1 N12 97.3(3) . . ?
N1 Co1 N10 85.4(2) . . ?
N1 Co1 N11 92.6(2) . . ?
N1 Co1 N13 173.2(2) . . ?
N11 Co1 N12 167.7(2) . . ?
N11 Co1 N10 77.5(2) . . ?
N11 Co1 N13 92.8(2) . . ?
N13 Co1 N10 91.7(2) . . ?
N4 Fe1 N6 87.3(2) . . ?
N4 Fe1 N8 91.4(2) . . ?
N6 Fe1 N8 89.3(2) . . ?
C2 Fe1 N4 93.1(2) . . ?
C2 Fe1 N6 93.5(2) . . ?
C2 Fe1 N8 174.8(2) . . ?
C2 Fe1 C1 87.7(2) . . ?
C2 Fe1 C3 84.3(3) . . ?
C1 Fe1 N4 90.0(3) . . ?
C1 Fe1 N6 177.1(3) . . ?
C1 Fe1 N8 89.7(2) . . ?
C1 Fe1 C3 89.5(3) . . ?
C3 Fe1 N4 177.3(3) . . ?
C3 Fe1 N6 93.2(3) . . ?
C3 Fe1 N8 91.3(3) . . ?
O3 Cl1 O5 110.0(8) . . ?
O3 Cl1 O4 110.3(8) . . ?
O3 Cl1 O6 104.5(11) . . ?
O4 Cl1 O5 113.2(8) . . ?
O6 Cl1 O5 104.3(9) . . ?
O6 Cl1 O4 114.1(10) . . ?
N5 N4 Fe1 117.2(4) . . ?
C5 N4 Fe1 135.8(5) . . ?
C5 N4 N5 106.8(6) . . ?
N7 N6 Fe1 117.2(4) . . ?
C10 N6 Fe1 135.8(5) . . ?
C10 N6 N7 106.9(5) . . ?
N6 N7 B1 118.6(5) . . ?
C12 N7 N6 109.5(6) . . ?
C12 N7 B1 131.9(6) . . ?
N9 N8 Fe1 118.1(4) . . ?
C15 N8 Fe1 135.4(4) . . ?
C15 N8 N9 106.2(5) . . ?
C2 N2 Co1 169.3(5) . 2_666 ?
C36 N12 Co1 115.8(5) . . ?
C36 N12 C31 117.7(7) . . ?
C31 N12 Co1 126.4(6) . . ?
C24 N10 Co1 114.2(5) . . ?
C19 N10 Co1 126.0(5) . . ?
C19 N10 C24 118.9(6) . . ?
C1 N1 Co1 163.1(5) . . ?
N4 N5 B1 117.7(5) . . ?
C7 N5 N4 110.0(6) . . ?
C7 N5 B1 131.8(6) . . ?
C25 N11 Co1 115.0(5) . . ?
C30 N11 Co1 126.5(5) . . ?
C30 N11 C25 118.3(6) . . ?
C37 N13 Co1 116.0(6) . . ?
C37 N13 C42 118.6(7) . . ?
C42 N13 Co1 125.4(5) . . ?
N8 N9 B1 117.3(5) . . ?
C17 N9 N8 110.2(6) . . ?
C17 N9 B1 132.5(6) . . ?
N2 C2 Fe1 174.5(6) . . ?
N1 C1 Fe1 174.5(6) . . ?
N10 C24 C25 115.2(6) . . ?
N10 C24 C23 120.8(8) . . ?
C23 C24 C25 123.9(7) . . ?
N12 C36 C37 115.2(6) . . ?
N12 C36 C35 121.3(9) . . ?
C35 C36 C37 123.4(8) . . ?
N4 C5 C4 123.8(7) . . ?
N4 C5 C6 108.2(8) . . ?
C6 C5 C4 127.9(8) . . ?
N13 C37 C36 115.8(7) . . ?
N13 C37 C38 120.4(8) . . ?
C38 C37 C36 123.7(8) . . ?
N3 C3 Fe1 176.7(7) . . ?
N11 C25 C24 116.2(6) . . ?
N11 C25 C26 120.1(7) . . ?
C26 C25 C24 123.7(7) . . ?
N8 C15 C14 124.9(6) . . ?
N8 C15 C16 109.8(6) . . ?
C16 C15 C14 125.4(7) . . ?
C5 C4 H4A 109.5 . . ?
C5 C4 H4B 109.5 . . ?
C5 C4 H4C 109.5 . . ?
H4A C4 H4B 109.5 . . ?
H4A C4 H4C 109.5 . . ?
H4B C4 H4C 109.5 . . ?
N6 C10 C9 123.9(6) . . ?
N6 C10 C11 108.6(7) . . ?
C11 C10 C9 127.4(7) . . ?
N7 C12 C11 107.2(6) . . ?
N7 C12 C13 123.2(7) . . ?
C11 C12 C13 129.5(7) . . ?
C37 C38 H38 118.8 . . ?
C39 C38 C37 122.3(9) . . ?
C39 C38 H38 118.8 . . ?
C15 C14 H14A 109.5 . . ?
C15 C14 H14B 109.5 . . ?
C15 C14 H14C 109.5 . . ?
H14A C14 H14B 109.5 . . ?
H14A C14 H14C 109.5 . . ?
H14B C14 H14C 109.5 . . ?
N11 C30 H30 118.5 . . ?
N11 C30 C29 123.0(7) . . ?
C29 C30 H30 118.5 . . ?
N5 C7 C6 107.8(7) . . ?
N5 C7 C8 122.3(9) . . ?
C6 C7 C8 129.8(9) . . ?
C10 C9 H9A 109.5 . . ?
C10 C9 H9B 109.5 . . ?
C10 C9 H9C 109.5 . . ?
H9A C9 H9B 109.5 . . ?
H9A C9 H9C 109.5 . . ?
H9B C9 H9C 109.5 . . ?
N10 C19 H19 118.7 . . ?
N10 C19 C20 122.6(9) . . ?
C20 C19 H19 118.7 . . ?
C10 C11 H11 126.1 . . ?
C12 C11 C10 107.7(6) . . ?
C12 C11 H11 126.1 . . ?
C5 C6 H6 126.4 . . ?
C7 C6 C5 107.2(8) . . ?
C7 C6 H6 126.4 . . ?
N13 C42 H42 119.2 . . ?
N13 C42 C41 121.5(9) . . ?
C41 C42 H42 119.2 . . ?
N12 C31 H31 118.7 . . ?
C32 C31 N12 122.7(9) . . ?
C32 C31 H31 118.7 . . ?
C29 C27 C28 126.3(9) . . ?
C26 C27 C29 116.1(8) . . ?
C26 C27 C28 117.6(8) . . ?
C30 C29 C27 120.5(8) . . ?
C30 C29 H29 119.7 . . ?
C27 C29 H29 119.7 . . ?
C25 C26 H26 119.0 . . ?
C27 C26 C25 122.0(7) . . ?
C27 C26 H26 119.0 . . ?
C15 C16 H16 127.2 . . ?
C17 C16 C15 105.6(7) . . ?
C17 C16 H16 127.2 . . ?
C23 C21 C22 121.6(9) . . ?
C20 C21 C23 118.0(8) . . ?
C20 C21 C22 120.4(10) . . ?
C24 C23 C21 119.9(8) . . ?
C24 C23 H23 120.1 . . ?
C21 C23 H23 120.1 . . ?
N9 C17 C16 108.2(6) . . ?
N9 C17 C18 120.8(8) . . ?
C16 C17 C18 131.0(7) . . ?
C42 C41 H41 119.9 . . ?
C39 C41 C42 120.3(10) . . ?
C39 C41 H41 119.9 . . ?
C12 C13 H13A 109.5 . . ?
C12 C13 H13B 109.5 . . ?
C12 C13 H13C 109.5 . . ?
H13A C13 H13B 109.5 . . ?
H13A C13 H13C 109.5 . . ?
H13B C13 H13C 109.5 . . ?
C38 C39 C41 116.8(8) . . ?
C38 C39 C40 127.2(12) . . ?
C41 C39 C40 116.0(13) . . ?
N7 B1 H1 113(3) . . ?
N5 B1 N7 107.7(6) . . ?
N5 B1 H1 106(3) . . ?
N9 B1 N7 109.0(6) . . ?
N9 B1 N5 109.7(6) . . ?
N9 B1 H1 111(3) . . ?
C19 C20 H20 120.2 . . ?
C21 C20 C19 119.7(9) . . ?
C21 C20 H20 120.2 . . ?
C36 C35 H35 120.1 . . ?
C33 C35 C36 119.8(9) . . ?
C33 C35 H35 120.1 . . ?
C21 C22 H22A 109.5 . . ?
C21 C22 H22B 109.5 . . ?
C21 C22 H22C 109.5 . . ?
H22A C22 H22B 109.5 . . ?
H22A C22 H22C 109.5 . . ?
H22B C22 H22C 109.5 . . ?
C28 O1 H1A 109.5 . . ?
C35 C33 C32 118.9(9) . . ?
C35 C33 C34 120.0(12) . . ?
C32 C33 C34 121.1(13) . . ?
C31 C32 C33 119.5(10) . . ?
C31 C32 H32 120.3 . . ?
C33 C32 H32 120.3 . . ?
C27 C28 H28A 109.4 . . ?
C27 C28 H28B 109.4 . . ?
O1 C28 C27 111.0(11) . . ?
O1 C28 H28A 109.4 . . ?
O1 C28 H28B 109.4 . . ?
H28A C28 H28B 108.0 . . ?
C7 C8 H8A 109.5 . . ?
C7 C8 H8B 109.5 . . ?
C7 C8 H8C 109.5 . . ?
H8A C8 H8B 109.5 . . ?
H8A C8 H8C 109.5 . . ?
H8B C8 H8C 109.5 . . ?
C17 C18 H18A 109.5 . . ?
C17 C18 H18B 109.5 . . ?
C17 C18 H18C 109.5 . . ?
H18A C18 H18B 109.5 . . ?
H18A C18 H18C 109.5 . . ?
H18B C18 H18C 109.5 . . ?
C33 C34 H34A 109.5 . . ?
C33 C34 H34B 109.5 . . ?
C33 C34 H34C 109.5 . . ?
H34A C34 H34B 109.5 . . ?
H34A C34 H34C 109.5 . . ?
H34B C34 H34C 109.5 . . ?
C39 C40 H40A 108.9 . . ?
C39 C40 H40B 108.9 . . ?
H40A C40 H40B 107.7 . . ?
O2 C40 C39 113.5(16) . . ?
O2 C40 H40A 108.9 . . ?
O2 C40 H40B 108.9 . . ?
C40 O2 H2 109.5 . . ?

loop_
_geom_bond_atom_site_label_1
_geom_bond_atom_site_label_2
_geom_bond_distance
_geom_bond_site_symmetry_2
_geom_bond_publ_flag
Co1 N2 2.058(6) 2_666 ?
Co1 N12 2.107(6) . ?
Co1 N10 2.139(6) . ?
Co1 N1 2.082(6) . ?
Co1 N11 2.105(6) . ?
Co1 N13 2.122(6) . ?
Fe1 N4 1.993(6) . ?
Fe1 N6 1.999(5) . ?
Fe1 N8 2.017(5) . ?
Fe1 C2 1.904(7) . ?
Fe1 C1 1.915(6) . ?
Fe1 C3 1.926(9) . ?
Cl1 O5 1.400(10) . ?
Cl1 O3 1.310(10) . ?
Cl1 O4 1.355(10) . ?
Cl1 O6 1.334(13) . ?
N4 N5 1.389(7) . ?
N4 C5 1.348(9) . ?
N6 N7 1.376(7) . ?
N6 C10 1.348(8) . ?
N7 C12 1.350(8) . ?
N7 B1 1.538(10) . ?
N8 N9 1.378(7) . ?
N8 C15 1.341(9) . ?
N2 C2 1.153(8) . ?
N12 C36 1.359(9) . ?
N12 C31 1.365(10) . ?
N10 C24 1.351(9) . ?
N10 C19 1.340(10) . ?
N1 C1 1.157(8) . ?
N5 C7 1.336(10) . ?
N5 B1 1.528(11) . ?
N11 C25 1.361(8) . ?
N11 C30 1.344(9) . ?
N13 C37 1.336(9) . ?
N13 C42 1.343(10) . ?
N9 C17 1.350(9) . ?
N9 B1 1.519(10) . ?
C24 C25 1.464(10) . ?
C24 C23 1.396(10) . ?
C36 C37 1.464(11) . ?
C36 C35 1.387(11) . ?
N3 C3 1.155(9) . ?
C5 C4 1.491(11) . ?
C5 C6 1.405(11) . ?
C37 C38 1.405(11) . ?
C25 C26 1.398(11) . ?
C15 C14 1.509(10) . ?
C15 C16 1.414(10) . ?
C4 H4A 0.9600 . ?
C4 H4B 0.9600 . ?
C4 H4C 0.9600 . ?
C10 C9 1.501(10) . ?
C10 C11 1.380(10) . ?
C12 C11 1.367(11) . ?
C12 C13 1.502(10) . ?
C38 H38 0.9300 . ?
C38 C39 1.349(14) . ?
C14 H14A 0.9600 . ?
C14 H14B 0.9600 . ?
C14 H14C 0.9600 . ?
C30 H30 0.9300 . ?
C30 C29 1.374(11) . ?
C7 C6 1.373(12) . ?
C7 C8 1.507(11) . ?
C9 H9A 0.9600 . ?
C9 H9B 0.9600 . ?
C9 H9C 0.9600 . ?
C19 H19 0.9300 . ?
C19 C20 1.398(11) . ?
C11 H11 0.9300 . ?
C6 H6 0.9300 . ?
C42 H42 0.9300 . ?
C42 C41 1.410(12) . ?
C31 H31 0.9300 . ?
C31 C32 1.362(13) . ?
C27 C29 1.391(12) . ?
C27 C26 1.384(12) . ?
C27 C28 1.497(12) . ?
C29 H29 0.9300 . ?
C26 H26 0.9300 . ?
C16 H16 0.9300 . ?
C16 C17 1.372(11) . ?
C21 C23 1.413(13) . ?
C21 C20 1.359(14) . ?
C21 C22 1.531(11) . ?
C23 H23 0.9300 . ?
C17 C18 1.510(10) . ?
C41 H41 0.9300 . ?
C41 C39 1.371(14) . ?
C13 H13A 0.9600 . ?
C13 H13B 0.9600 . ?
C13 H13C 0.9600 . ?
C39 C40 1.489(15) . ?
B1 H1 1.08(2) . ?
C20 H20 0.9300 . ?
C35 H35 0.9300 . ?
C35 C33 1.378(15) . ?
C22 H22A 0.9600 . ?
C22 H22B 0.9600 . ?
C22 H22C 0.9600 . ?
O1 H1A 0.8200 . ?
O1 C28 1.297(13) . ?
C33 C32 1.380(15) . ?
C33 C34 1.591(14) . ?
C32 H32 0.9300 . ?
C28 H28A 0.9700 . ?
C28 H28B 0.9700 . ?
C8 H8A 0.9600 . ?
C8 H8B 0.9600 . ?
C8 H8C 0.9600 . ?
C18 H18A 0.9600 . ?
C18 H18B 0.9600 . ?
C18 H18C 0.9600 . ?
C34 H34A 0.9600 . ?
C34 H34B 0.9600 . ?
C34 H34C 0.9600 . ?
C40 H40A 0.9700 . ?
C40 H40B 0.9700 . ?
C40 O2 1.30(2) . ?
O2 H2 0.8200 . ?

loop_
_geom_torsion_atom_site_label_1
_geom_torsion_atom_site_label_2
_geom_torsion_atom_site_label_3
_geom_torsion_atom_site_label_4
_geom_torsion
_geom_torsion_site_symmetry_1
_geom_torsion_site_symmetry_2
_geom_torsion_site_symmetry_3
_geom_torsion_site_symmetry_4
_geom_torsion_publ_flag
Co1 N12 C36 C37 5.3(7) . . . . ?
Co1 N12 C36 C35 -173.7(5) . . . . ?
Co1 N12 C31 C32 174.8(7) . . . . ?
Co1 N10 C24 C25 15.1(8) . . . . ?
Co1 N10 C24 C23 -167.0(5) . . . . ?
Co1 N10 C19 C20 167.4(6) . . . . ?
Co1 N11 C25 C24 4.9(8) . . . . ?
Co1 N11 C25 C26 -174.5(5) . . . . ?
Co1 N11 C30 C29 173.7(6) . . . . ?
Co1 N13 C37 C36 4.0(7) . . . . ?
Co1 N13 C37 C38 -175.8(5) . . . . ?
Co1 N13 C42 C41 175.6(6) . . . . ?
Fe1 N4 N5 C7 -174.7(4) . . . . ?
Fe1 N4 N5 B1 12.3(7) . . . . ?
Fe1 N4 C5 C4 -9.9(10) . . . . ?
Fe1 N4 C5 C6 173.5(5) . . . . ?
Fe1 N6 N7 C12 -175.6(5) . . . . ?
Fe1 N6 N7 B1 5.2(8) . . . . ?
Fe1 N6 C10 C9 -3.6(13) . . . . ?
Fe1 N6 C10 C11 174.5(6) . . . . ?
Fe1 N8 N9 C17 -174.5(5) . . . . ?
Fe1 N8 N9 B1 5.0(8) . . . . ?
Fe1 N8 C15 C14 -5.7(12) . . . . ?
Fe1 N8 C15 C16 173.7(6) . . . . ?
N4 N5 C7 C6 -0.4(8) . . . . ?
N4 N5 C7 C8 177.4(7) . . . . ?
N4 N5 B1 N7 51.5(7) . . . . ?
N4 N5 B1 N9 -67.1(7) . . . . ?
N4 C5 C6 C7 0.2(8) . . . . ?
N6 N7 C12 C11 -0.2(9) . . . . ?
N6 N7 C12 C13 178.4(7) . . . . ?
N6 N7 B1 N5 -62.5(8) . . . . ?
N6 N7 B1 N9 56.5(8) . . . . ?
N6 C10 C11 C12 0.6(10) . . . . ?
N7 N6 C10 C9 -178.8(7) . . . . ?
N7 N6 C10 C11 -0.7(8) . . . . ?
N7 C12 C11 C10 -0.2(9) . . . . ?
N8 N9 C17 C16 -0.8(10) . . . . ?
N8 N9 C17 C18 -178.9(8) . . . . ?
N8 N9 B1 N7 -62.0(8) . . . . ?
N8 N9 B1 N5 55.7(8) . . . . ?
N8 C15 C16 C17 -0.3(10) . . . . ?
N12 C36 C37 N13 -6.2(9) . . . . ?
N12 C36 C37 C38 173.7(6) . . . . ?
N12 C36 C35 C33 -1.6(12) . . . . ?
N12 C31 C32 C33 -1.2(14) . . . . ?
N10 C24 C25 N11 -13.5(9) . . . . ?
N10 C24 C25 C26 165.9(7) . . . . ?
N10 C24 C23 C21 -2.2(11) . . . . ?
N10 C19 C20 C21 -1.2(13) . . . . ?
N5 N4 C5 C4 176.2(6) . . . . ?
N5 N4 C5 C6 -0.4(7) . . . . ?
N5 C7 C6 C5 0.1(9) . . . . ?
N11 C25 C26 C27 0.2(12) . . . . ?
N11 C30 C29 C27 0.4(12) . . . . ?
N13 C37 C38 C39 -0.8(11) . . . . ?
N13 C42 C41 C39 0.6(12) . . . . ?
N9 N8 C15 C14 -179.4(7) . . . . ?
N9 N8 C15 C16 -0.1(8) . . . . ?
C24 N10 C19 C20 -1.5(11) . . . . ?
C24 C25 C26 C27 -179.2(7) . . . . ?
C36 N12 C31 C32 -2.9(12) . . . . ?
C36 C37 C38 C39 179.4(7) . . . . ?
C36 C35 C33 C32 -2.5(14) . . . . ?
C36 C35 C33 C34 177.9(9) . . . . ?
C5 N4 N5 C7 0.5(7) . . . . ?
C5 N4 N5 B1 -172.5(6) . . . . ?
C37 N13 C42 C41 -1.1(11) . . . . ?
C37 C36 C35 C33 179.5(7) . . . . ?
C37 C38 C39 C41 0.2(13) . . . . ?
C37 C38 C39 C40 -179.9(10) . . . . ?
C25 N11 C30 C29 -1.5(11) . . . . ?
C25 C24 C23 C21 175.5(7) . . . . ?
C15 N8 N9 C17 0.6(8) . . . . ?
C15 N8 N9 B1 -179.9(7) . . . . ?
C15 C16 C17 N9 0.7(10) . . . . ?
C15 C16 C17 C18 178.5(10) . . . . ?
C4 C5 C6 C7 -176.3(7) . . . . ?
C10 N6 N7 C12 0.6(8) . . . . ?
C10 N6 N7 B1 -178.5(7) . . . . ?
C12 N7 B1 N5 118.6(8) . . . . ?
C12 N7 B1 N9 -122.4(8) . . . . ?
C38 C39 C40 O2 -12(2) . . . . ?
C14 C15 C16 C17 179.0(8) . . . . ?
C30 N11 C25 C24 -179.3(6) . . . . ?
C30 N11 C25 C26 1.2(10) . . . . ?
C7 N5 B1 N7 -119.6(8) . . . . ?
C7 N5 B1 N9 121.8(8) . . . . ?
C9 C10 C11 C12 178.6(8) . . . . ?
C19 N10 C24 C25 -174.7(6) . . . . ?
C19 N10 C24 C23 3.2(10) . . . . ?
C42 N13 C37 C36 -179.0(6) . . . . ?
C42 N13 C37 C38 1.2(10) . . . . ?
C42 C41 C39 C38 -0.2(13) . . . . ?
C42 C41 C39 C40 179.9(9) . . . . ?
C31 N12 C36 C37 -176.8(6) . . . . ?
C31 N12 C36 C35 4.2(10) . . . . ?
C29 C27 C26 C25 -1.3(12) . . . . ?
C29 C27 C28 O1 6.5(16) . . . . ?
C26 C27 C29 C30 1.1(12) . . . . ?
C26 C27 C28 O1 -174.0(10) . . . . ?
C23 C24 C25 N11 168.7(7) . . . . ?
C23 C24 C25 C26 -11.9(11) . . . . ?
C23 C21 C20 C19 2.2(13) . . . . ?
C17 N9 B1 N7 117.4(9) . . . . ?
C17 N9 B1 N5 -124.9(9) . . . . ?
C41 C39 C40 O2 167.7(13) . . . . ?
C13 C12 C11 C10 -178.7(9) . . . . ?
B1 N7 C12 C11 178.8(8) . . . . ?
B1 N7 C12 C13 -2.6(13) . . . . ?
B1 N5 C7 C6 171.3(7) . . . . ?
B1 N5 C7 C8 -10.9(12) . . . . ?
B1 N9 C17 C16 179.8(8) . . . . ?
B1 N9 C17 C18 1.7(15) . . . . ?
C20 C21 C23 C24 -0.6(12) . . . . ?
C35 C36 C37 N13 172.8(7) . . . . ?
C35 C36 C37 C38 -7.4(11) . . . . ?
C35 C33 C32 C31 3.8(15) . . . . ?
C22 C21 C23 C24 179.5(8) . . . . ?
C22 C21 C20 C19 -177.8(8) . . . . ?
C28 C27 C29 C30 -179.4(9) . . . . ?
C28 C27 C26 C25 179.1(8) . . . . ?
C8 C7 C6 C5 -177.5(8) . . . . ?
C34 C33 C32 C31 -176.6(10) . . . . ?

loop_
_smtbx_masks_void_nr
_smtbx_masks_void_average_x
_smtbx_masks_void_average_y
_smtbx_masks_void_average_z
_smtbx_masks_void_volume
_smtbx_masks_void_count_electrons
_smtbx_masks_void_content
1 0.000 -0.334 -0.352 587.5 69.9 '3 MeCN'
